data_7037317
loop_
_publ_author_name
'Dauer, David-R'
'Fl\"ugge, Melchior'
'Herbst-Irmer, Regine'
'Stalke, Dietmar'

_publ_section_title
;
 Bis-(benzothiazol-2-yl)-amines and their metal amides: a structural
 comparison in the solid state.
;
_journal_issue 14
_journal_name_full 'Dalton transactions (Cambridge, England : 2003)'
_journal_page_first 6136
_journal_page_last 6148
_journal_paper_doi 10.1039/c5dt03911h
_journal_volume 45
_journal_year 2016
_chemical_formula_moiety 'C16 H14 Al N3 S2'
_chemical_formula_sum 'C16 H14 Al N3 S2'
_chemical_formula_weight 339.40
_chemical_name_common bth2NAlMe2
_chemical_name_systematic '[Me2Al{(NCSC6H4)2N}]'
_chemical_properties_physical 'Air-sensitive, Moisture-sensitive, Oxygen-sensitive'
_space_group_crystal_system triclinic
_space_group_IT_number 2
_space_group_name_Hall '-P 1'
_space_group_name_H-M_alt 'P -1'
_symmetry_space_group_name_Hall '-P 1'
_symmetry_space_group_name_H-M 'P -1'
_atom_sites_solution_hydrogens geom
_audit_creation_method SHELXL-2013
_audit_update_record
;
2015-07-06 deposited with the CCDC.
2015-11-19 downloaded from the CCDC.
;
_cell_angle_alpha 63.90(2)
_cell_angle_beta 88.93(3)
_cell_angle_gamma 74.02(2)
_cell_formula_units_Z 4
_cell_length_a 8.678(2)
_cell_length_b 14.569(3)
_cell_length_c 14.732(3)
_cell_measurement_reflns_used 9974
_cell_measurement_temperature 100(2)
_cell_measurement_theta_max 21.06
_cell_measurement_theta_min 2.17
_cell_volume 1596.6(7)
_computing_cell_refinement 'SAINT V8.30C'
_computing_data_collection 'APEX2 v2012.2'
_computing_data_reduction 'SAINT V8.30C'
_computing_molecular_graphics 'XP Version 5.1'
_computing_structure_refinement 'SHELXL-2014 (Sheldrick, 2014)'
_diffrn_ambient_temperature 100(2)
_diffrn_measured_fraction_theta_full 1.000
_diffrn_measured_fraction_theta_max 0.999
_diffrn_measurement_device_type 'Bruker Smart APEX II Quazar'
_diffrn_measurement_method 'omega and phi scans'
_diffrn_radiation_type AgK\a
_diffrn_radiation_wavelength 0.56086
_diffrn_reflns_av_R_equivalents 0.0280
_diffrn_reflns_av_unetI/netI 0.0223
_diffrn_reflns_Laue_measured_fraction_full 1.000
_diffrn_reflns_Laue_measured_fraction_max 0.999
_diffrn_reflns_limit_h_max 11
_diffrn_reflns_limit_h_min -11
_diffrn_reflns_limit_k_max 18
_diffrn_reflns_limit_k_min -18
_diffrn_reflns_limit_l_max 18
_diffrn_reflns_limit_l_min -18
_diffrn_reflns_number 38457
_diffrn_reflns_point_group_measured_fraction_full 1.000
_diffrn_reflns_point_group_measured_fraction_max 0.999
_diffrn_reflns_theta_full 19.665
_diffrn_reflns_theta_max 21.117
_diffrn_reflns_theta_min 1.223
_diffrn_source 'INCOATEC Ag Microsource'
_exptl_absorpt_coefficient_mu 0.204
_exptl_absorpt_correction_T_max 0.7446
_exptl_absorpt_correction_T_min 0.7172
_exptl_absorpt_correction_type multi-scan
_exptl_absorpt_process_details SADABS-2012/1
_exptl_crystal_colour yellow
_exptl_crystal_density_diffrn 1.412
_exptl_crystal_description block
_exptl_crystal_F_000 704
_exptl_crystal_preparation Luminescent
_exptl_crystal_recrystallization_method 'Re-crystallisation from solvent: toluene'
_exptl_crystal_size_max 0.286
_exptl_crystal_size_mid 0.131
_exptl_crystal_size_min 0.103
_refine_diff_density_max 0.381
_refine_diff_density_min -0.234
_refine_diff_density_rms 0.053
_refine_ls_extinction_method none
_refine_ls_goodness_of_fit_ref 1.132
_refine_ls_hydrogen_treatment constr
_refine_ls_matrix_type full
_refine_ls_number_parameters 799
_refine_ls_number_reflns 7063
_refine_ls_number_restraints 5846
_refine_ls_restrained_S_all 0.848
_refine_ls_R_factor_all 0.0398
_refine_ls_R_factor_gt 0.0349
_refine_ls_shift/su_max 0.001
_refine_ls_shift/su_mean 0.000
_refine_ls_structure_factor_coef Fsqd
_refine_ls_weighting_details 'w=1/[\s^2^(Fo^2^)+(0.0204P)^2^+1.6597P] where P=(Fo^2^+2Fc^2^)/3'
_refine_ls_weighting_scheme calc
_refine_ls_wR_factor_gt 0.0783
_refine_ls_wR_factor_ref 0.0800
_reflns_Friedel_coverage 0.000
_reflns_number_gt 6405
_reflns_number_total 7063
_reflns_threshold_expression 'I > 2\s(I)'
_cod_data_source_file c5dt03911h2.cif
_cod_data_source_block compound5
_cod_depositor_comments 'Adding full bibliography for 7037314--7037320.cif.'
_cod_database_code 7037317
_shelx_space_group_comment
;
The symmetry employed for this shelxl refinement is uniquely defined
by the following loop, which should always be used as a source of
symmetry information in preference to the above space-group names.
They are only intended as comments.
;
_shelx_estimated_absorpt_t_min 0.944
_shelx_estimated_absorpt_t_max 0.979
_shelxl_version_number 2013-4

loop_
_space_group_symop_operation_xyz
'x, y, z'
'-x, -y, -z'

loop_
_atom_site_label
_atom_site_type_symbol
_atom_site_fract_x
_atom_site_fract_y
_atom_site_fract_z
_atom_site_U_iso_or_equiv
_atom_site_adp_type
_atom_site_occupancy
_atom_site_site_symmetry_order
_atom_site_calc_flag
_atom_site_refinement_flags_posn
_atom_site_refinement_flags_adp
_atom_site_refinement_flags_occupancy
_atom_site_disorder_assembly
_atom_site_disorder_group
Al1 Al 0.72896(7) 0.77853(4) -0.00447(4) 0.01480(12) Uani 0.9758(8) 1 d D U P A 1
C1M C 0.6179(3) 0.81850(17) -0.13702(16) 0.0229(5) Uani 0.9758(8) 1 d D U P A 1
H1MA H 0.6954 0.8260 -0.1871 0.034 Uiso 0.9758(8) 1 calc R U P A 1
H1MB H 0.5325 0.8867 -0.1591 0.034 Uiso 0.9758(8) 1 calc R U P A 1
H1MC H 0.5701 0.7628 -0.1312 0.034 Uiso 0.9758(8) 1 calc R U P A 1
C2M C 0.6125(3) 0.81943(17) 0.09359(16) 0.0219(4) Uani 0.9758(8) 1 d D U P A 1
H2MA H 0.5693 0.8976 0.0633 0.033 Uiso 0.9758(8) 1 calc R U P A 1
H2MB H 0.6864 0.7934 0.1550 0.033 Uiso 0.9758(8) 1 calc R U P A 1
H2MC H 0.5234 0.7878 0.1115 0.033 Uiso 0.9758(8) 1 calc R U P A 1
N1' N 1.11900(18) 0.63933(12) 0.06069(12) 0.0160(3) Uani 0.9758(8) 1 d D U P A 1
C1 C 1.0064(2) 0.58841(14) 0.08027(13) 0.0147(3) Uani 0.9758(8) 1 d D U P A 1
S1 S 1.07553(6) 0.44818(4) 0.13810(3) 0.01591(11) Uani 0.9758(8) 1 d D U P A 1
C2 C 0.8776(2) 0.44309(14) 0.13567(13) 0.0157(3) Uani 0.9758(8) 1 d D U P A 1
C3 C 0.8207(2) 0.35401(15) 0.1713(2) 0.0186(4) Uani 0.9758(8) 1 d D U P A 1
H3 H 0.8935 0.2835 0.2008 0.022 Uiso 0.9758(8) 1 calc R U P A 1
C4 C 0.6554(2) 0.37103(15) 0.16255(14) 0.0204(4) Uani 0.9758(8) 1 d D U P A 1
H4 H 0.6143 0.3114 0.1866 0.024 Uiso 0.9758(8) 1 calc R U P A 1
C5 C 0.5484(2) 0.47439(17) 0.11905(15) 0.0197(4) Uani 0.9758(8) 1 d D U P A 1
H5 H 0.4354 0.4842 0.1142 0.024 Uiso 0.9758(8) 1 calc R U P A 1
C6 C 0.6048(2) 0.56304(15) 0.08278(14) 0.0181(4) Uani 0.9758(8) 1 d D U P A 1
H6 H 0.5316 0.6334 0.0525 0.022 Uiso 0.9758(8) 1 calc R U P A 1
C7 C 0.7708(2) 0.54707(14) 0.09151(17) 0.0145(4) Uani 0.9758(8) 1 d D U P A 1
N1 N 0.84571(18) 0.62803(12) 0.06066(11) 0.0141(3) Uani 0.9758(8) 1 d D U P A 1
C8 C 1.0755(2) 0.74560(17) 0.00958(16) 0.0157(4) Uani 0.9758(8) 1 d D U P A 1
S2 S 1.23050(6) 0.80519(4) -0.02260(4) 0.01948(11) Uani 0.9758(8) 1 d D U P A 1
C9 C 1.0906(2) 0.93124(15) -0.08412(15) 0.0173(4) Uani 0.9758(8) 1 d D U P A 1
C10 C 1.1178(3) 1.03079(16) -0.13609(15) 0.0222(4) Uani 0.9758(8) 1 d D U P A 1
H10 H 1.2243 1.0366 -0.1399 0.027 Uiso 0.9758(8) 1 calc R U P A 1
C11 C 0.9854(3) 1.12062(16) -0.1818(2) 0.0237(5) Uani 0.9758(8) 1 d D U P A 1
H11 H 1.0011 1.1890 -0.2184 0.028 Uiso 0.9758(8) 1 calc R U P A 1
C12 C 0.8292(3) 1.11203(15) -0.17489(15) 0.0229(4) Uani 0.9758(8) 1 d D U P A 1
H12 H 0.7400 1.1749 -0.2064 0.027 Uiso 0.9758(8) 1 calc R U P A 1
C13 C 0.8015(2) 1.01340(15) -0.12278(14) 0.0190(4) Uani 0.9758(8) 1 d D U P A 1
H13 H 0.6946 1.0082 -0.1181 0.023 Uiso 0.9758(8) 1 calc R U P A 1
C14 C 0.9344(2) 0.92190(14) -0.07739(13) 0.0158(4) Uani 0.9758(8) 1 d D U P A 1
N2 N 0.92729(19) 0.81661(12) -0.02397(12) 0.0148(3) Uani 0.9758(8) 1 d D U P A 1
Al1A Al 0.51354(7) 0.22739(4) 0.50430(4) 0.01441(12) Uani 0.9600(9) 1 d D U P B 1
C1MA C 0.4874(3) 0.09006(17) 0.60245(19) 0.0243(5) Uani 0.9600(9) 1 d D U P B 1
H1MD H 0.4907 0.0448 0.5687 0.036 Uiso 0.9600(9) 1 calc R U P B 1
H1ME H 0.3834 0.1025 0.6291 0.036 Uiso 0.9600(9) 1 calc R U P B 1
H1MF H 0.5750 0.0542 0.6586 0.036 Uiso 0.9600(9) 1 calc R U P B 1
C2MA C 0.3747(3) 0.30882(18) 0.37448(17) 0.0211(5) Uani 0.9600(9) 1 d D U P B 1
H2MD H 0.4268 0.3578 0.3244 0.032 Uiso 0.9600(9) 1 calc R U P B 1
H2ME H 0.2709 0.3500 0.3837 0.032 Uiso 0.9600(9) 1 calc R U P B 1
H2MF H 0.3568 0.2594 0.3502 0.032 Uiso 0.9600(9) 1 calc R U P B 1
N1'A N 0.80015(19) 0.30584(12) 0.57099(12) 0.0165(3) Uani 0.9600(9) 1 d D U P B 1
C1A C 0.6492(2) 0.33810(14) 0.58947(13) 0.0150(3) Uani 0.9600(9) 1 d D U P B 1
S1A S 0.61193(6) 0.42420(4) 0.64631(4) 0.01785(11) Uani 0.9600(9) 1 d D U P B 1
C2A C 0.4082(2) 0.43141(15) 0.64266(14) 0.0166(4) Uani 0.9600(9) 1 d D U P B 1
C3A C 0.2830(4) 0.4912(6) 0.6726(6) 0.0200(6) Uani 0.9600(9) 1 d D U P B 1
H3A H 0.3021 0.5365 0.6990 0.024 Uiso 0.9600(9) 1 calc R U P B 1
C4A C 0.1295(2) 0.48279(16) 0.66279(15) 0.0220(4) Uani 0.9600(9) 1 d D U P B 1
H4A H 0.0422 0.5230 0.6828 0.026 Uiso 0.9600(9) 1 calc R U P B 1
C5A C 0.1013(3) 0.41645(17) 0.62417(15) 0.0226(4) Uani 0.9600(9) 1 d D U P B 1
H5A H -0.0045 0.4110 0.6192 0.027 Uiso 0.9600(9) 1 calc R U P B 1
C6A C 0.2256(2) 0.35821(16) 0.59285(15) 0.0200(4) Uani 0.9600(9) 1 d D U P B 1
H6A H 0.2057 0.3136 0.5658 0.024 Uiso 0.9600(9) 1 calc R U P B 1
C7A C 0.3801(2) 0.36616(15) 0.60171(14) 0.0160(4) Uani 0.9600(9) 1 d D U P B 1
N1A N 0.51750(19) 0.31493(12) 0.57110(12) 0.0154(3) Uani 0.9600(9) 1 d D U P B 1
C8A C 0.8342(2) 0.24821(15) 0.51958(14) 0.0155(4) Uani 0.9600(9) 1 d D U P B 1
S2A S 1.03285(6) 0.21583(4) 0.49285(4) 0.01951(12) Uani 0.9600(9) 1 d D U P B 1
C9A C 0.9834(2) 0.15193(15) 0.42707(15) 0.0172(4) Uani 0.9600(9) 1 d D U P B 1
C10A C 1.0826(3) 0.09945(15) 0.37828(15) 0.0207(4) Uani 0.9600(9) 1 d D U P B 1
H10A H 1.1943 0.0940 0.3786 0.025 Uiso 0.9600(9) 1 calc R U P B 1
C11A C 1.0138(3) 0.05545(16) 0.32921(15) 0.0217(4) Uani 0.9600(9) 1 d D U P B 1
H11A H 1.0791 0.0197 0.2951 0.026 Uiso 0.9600(9) 1 calc R U P B 1
C12A C 0.8501(3) 0.06309(15) 0.32939(15) 0.0209(4) Uani 0.9600(9) 1 d D U P B 1
H12A H 0.8054 0.0326 0.2951 0.025 Uiso 0.9600(9) 1 calc R U P B 1
C13A C 0.7515(3) 0.11423(15) 0.37867(15) 0.0184(4) Uani 0.9600(9) 1 d D U P B 1
H13A H 0.6401 0.1188 0.3788 0.022 Uiso 0.9600(9) 1 calc R U P B 1
C14A C 0.8195(2) 0.15894(15) 0.42823(14) 0.0160(4) Uani 0.9600(9) 1 d D U P B 1
N2A N 0.7362(2) 0.21275(14) 0.48154(14) 0.0150(4) Uani 0.9600(9) 1 d D U P B 1
Al1B Al 0.554(2) 0.7710(13) -0.0123(15) 0.0185(17) Uani 0.0242(8) 1 d D U P A 2
C1MB C 0.629(8) 0.833(5) 0.065(4) 0.0179(19) Uani 0.0242(8) 1 d D U P A 2
H1MG H 0.6090 0.9097 0.0223 0.027 Uiso 0.0242(8) 1 calc R U P A 2
H1MH H 0.7455 0.7984 0.0865 0.027 Uiso 0.0242(8) 1 calc R U P A 2
H1MI H 0.5719 0.8208 0.1252 0.027 Uiso 0.0242(8) 1 calc R U P A 2
C2MB C 0.632(8) 0.797(5) -0.145(3) 0.018(2) Uani 0.0242(8) 1 d D U P A 2
H2MG H 0.6219 0.8737 -0.1844 0.027 Uiso 0.0242(8) 1 calc R U P A 2
H2MH H 0.5673 0.7765 -0.1823 0.027 Uiso 0.0242(8) 1 calc R U P A 2
H2MI H 0.7453 0.7552 -0.1347 0.027 Uiso 0.0242(8) 1 calc R U P A 2
N1'B N 0.300(3) 0.6237(17) 0.074(4) 0.019(2) Uani 0.0242(8) 1 d D U P A 2
C1B C 0.459(3) 0.5758(15) 0.091(5) 0.0183(19) Uani 0.0242(8) 1 d D U P A 2
S1B S 0.527(2) 0.4360(13) 0.1474(16) 0.0192(19) Uani 0.0242(8) 1 d D U P A 2
C2B C 0.725(3) 0.4364(19) 0.131(5) 0.0179(19) Uani 0.0242(8) 1 d D U P A 2
C3B C 0.865(3) 0.349(2) 0.171(9) 0.0178(18) Uani 0.0242(8) 1 d D U P A 2
H3B H 0.8612 0.2776 0.1958 0.021 Uiso 0.0242(8) 1 calc R U P A 2
C4B C 1.009(4) 0.373(3) 0.171(5) 0.018(2) Uani 0.0242(8) 1 d D U P A 2
H4B H 1.1035 0.3195 0.2118 0.022 Uiso 0.0242(8) 1 calc R U P A 2
C5B C 1.013(4) 0.477(3) 0.110(6) 0.018(2) Uani 0.0242(8) 1 d D U P A 2
H5B H 1.1130 0.4884 0.0894 0.021 Uiso 0.0242(8) 1 calc R U P A 2
C6B C 0.877(3) 0.566(3) 0.078(5) 0.0179(17) Uani 0.0242(8) 1 d D U P A 2
H6B H 0.8832 0.6371 0.0514 0.021 Uiso 0.0242(8) 1 calc R U P A 2
C7B C 0.729(3) 0.5426(19) 0.089(9) 0.0176(16) Uani 0.0242(8) 1 d D U P A 2
N1B N 0.580(3) 0.6204(14) 0.067(4) 0.0183(17) Uani 0.0242(8) 1 d D U P A 2
C8B C 0.241(2) 0.7300(17) 0.020(5) 0.019(2) Uani 0.0242(8) 1 d D U P A 2
S2B S 0.030(2) 0.7833(16) 0.0004(19) 0.018(3) Uani 0.0242(8) 1 d D U P A 2
C9B C 0.048(3) 0.9122(18) -0.067(7) 0.019(3) Uani 0.0242(8) 1 d D U P A 2
C10B C -0.075(4) 1.009(2) -0.111(5) 0.021(3) Uani 0.0242(8) 1 d D U P A 2
H10B H -0.1840 1.0137 -0.0995 0.025 Uiso 0.0242(8) 1 calc R U P A 2
C11B C -0.029(5) 1.100(3) -0.172(11) 0.020(4) Uani 0.0242(8) 1 d D U P A 2
H11B H -0.1097 1.1668 -0.2077 0.024 Uiso 0.0242(8) 1 calc R U P A 2
C12B C 0.133(5) 1.094(3) -0.181(5) 0.020(4) Uani 0.0242(8) 1 d D U P A 2
H12B H 0.1599 1.1570 -0.2232 0.024 Uiso 0.0242(8) 1 calc R U P A 2
C13B C 0.257(4) 0.998(2) -0.132(5) 0.019(3) Uani 0.0242(8) 1 d D U P A 2
H13B H 0.3665 0.9956 -0.1393 0.023 Uiso 0.0242(8) 1 calc R U P A 2
C14B C 0.212(3) 0.9062(18) -0.071(5) 0.020(2) Uani 0.0242(8) 1 d D U P A 2
N2B N 0.322(2) 0.8027(18) -0.023(4) 0.019(2) Uani 0.0242(8) 1 d D U P A 2
Al1C Al 0.2958(15) 0.2321(10) 0.5014(10) 0.0207(16) Uani 0.0400(9) 1 d D U P B 2
C1MC C 0.358(7) 0.326(4) 0.372(3) 0.019(2) Uani 0.0400(9) 1 d D U P B 2
H1MJ H 0.3996 0.2856 0.3343 0.028 Uiso 0.0400(9) 1 calc R U P B 2
H1MK H 0.4413 0.3532 0.3863 0.028 Uiso 0.0400(9) 1 calc R U P B 2
H1ML H 0.2630 0.3863 0.3320 0.028 Uiso 0.0400(9) 1 calc R U P B 2
C2MC C 0.447(5) 0.092(2) 0.587(3) 0.019(2) Uani 0.0400(9) 1 d D U P B 2
H2MJ H 0.4857 0.0549 0.5458 0.028 Uiso 0.0400(9) 1 calc R U P B 2
H2MK H 0.3931 0.0504 0.6420 0.028 Uiso 0.0400(9) 1 calc R U P B 2
H2ML H 0.5391 0.1017 0.6161 0.028 Uiso 0.0400(9) 1 calc R U P B 2
N1'C N -0.062(3) 0.308(3) 0.576(3) 0.0201(19) Uani 0.0400(9) 1 d D U P B 2
C1C C 0.058(2) 0.343(3) 0.590(3) 0.0205(17) Uani 0.0400(9) 1 d D U P B 2
S1C S 0.0221(16) 0.4258(10) 0.6507(10) 0.0241(16) Uani 0.0400(9) 1 d D U P B 2
C2C C 0.218(2) 0.432(3) 0.644(3) 0.0197(17) Uani 0.0400(9) 1 d D U P B 2
C3C C 0.290(8) 0.488(14) 0.678(15) 0.0194(18) Uani 0.0400(9) 1 d D U P B 2
H3C H 0.2327 0.5291 0.7097 0.023 Uiso 0.0400(9) 1 calc R U P B 2
C4C C 0.451(3) 0.478(3) 0.664(3) 0.0201(19) Uani 0.0400(9) 1 d D U P B 2
H4C H 0.5045 0.5182 0.6811 0.024 Uiso 0.0400(9) 1 calc R U P B 2
C5C C 0.533(3) 0.412(3) 0.624(3) 0.0187(17) Uani 0.0400(9) 1 d D U P B 2
H5C H 0.6422 0.4087 0.6138 0.022 Uiso 0.0400(9) 1 calc R U P B 2
C6C C 0.468(3) 0.348(3) 0.597(4) 0.0189(16) Uani 0.0400(9) 1 d D U P B 2
H6C H 0.5306 0.2983 0.5758 0.023 Uiso 0.0400(9) 1 calc R U P B 2
C7C C 0.303(3) 0.364(3) 0.605(4) 0.0187(15) Uani 0.0400(9) 1 d D U P B 2
N1C N 0.214(2) 0.312(2) 0.576(2) 0.0198(15) Uani 0.0400(9) 1 d D U P B 2
C8C C -0.044(3) 0.249(3) 0.526(3) 0.020(2) Uani 0.0400(9) 1 d D U P B 2
S2C S -0.2159(17) 0.2197(12) 0.5014(11) 0.017(2) Uani 0.0400(9) 1 d D U P B 2
C9C C -0.112(3) 0.158(4) 0.431(4) 0.017(2) Uani 0.0400(9) 1 d D U P B 2
C10C C -0.173(4) 0.108(4) 0.384(3) 0.018(3) Uani 0.0400(9) 1 d D U P B 2
H10C H -0.2811 0.1047 0.3873 0.022 Uiso 0.0400(9) 1 calc R U P B 2
C11C C -0.068(5) 0.065(4) 0.331(4) 0.015(3) Uani 0.0400(9) 1 d D U P B 2
H11C H -0.1018 0.0312 0.2960 0.018 Uiso 0.0400(9) 1 calc R U P B 2
C12C C 0.089(4) 0.071(4) 0.330(3) 0.019(3) Uani 0.0400(9) 1 d D U P B 2
H12C H 0.1583 0.0407 0.2941 0.023 Uiso 0.0400(9) 1 calc R U P B 2
C13C C 0.152(4) 0.119(4) 0.378(3) 0.019(2) Uani 0.0400(9) 1 d D U P B 2
H13C H 0.2608 0.1207 0.3749 0.023 Uiso 0.0400(9) 1 calc R U P B 2
C14C C 0.046(3) 0.164(4) 0.431(3) 0.019(2) Uani 0.0400(9) 1 d D U P B 2
N2C N 0.085(2) 0.219(3) 0.480(3) 0.0198(19) Uani 0.0400(9) 1 d D U P B 2

loop_
_atom_site_aniso_label
_atom_site_aniso_U_11
_atom_site_aniso_U_22
_atom_site_aniso_U_33
_atom_site_aniso_U_23
_atom_site_aniso_U_13
_atom_site_aniso_U_12
Al1 0.0135(3) 0.0120(2) 0.0164(3) -0.0053(2) 0.0013(2) -0.0019(2)
C1M 0.0233(10) 0.0208(10) 0.0196(9) -0.0041(7) -0.0026(8) -0.0075(8)
C2M 0.0203(9) 0.0206(9) 0.0256(10) -0.0117(8) 0.0067(8) -0.0055(7)
N1' 0.0152(7) 0.0149(7) 0.0179(7) -0.0082(6) 0.0011(6) -0.0030(6)
C1 0.0184(8) 0.0124(7) 0.0121(8) -0.0063(6) 0.0002(6) -0.0013(6)
S1 0.0162(2) 0.0121(2) 0.0158(2) -0.00544(17) 0.00061(17) -0.00020(17)
C2 0.0187(8) 0.0165(8) 0.0117(8) -0.0070(7) 0.0017(7) -0.0042(7)
C3 0.0255(9) 0.0150(8) 0.0136(8) -0.0058(7) 0.0025(10) -0.0049(7)
C4 0.0287(9) 0.0194(8) 0.0147(8) -0.0064(7) 0.0023(7) -0.0118(7)
C5 0.0209(9) 0.0233(9) 0.0150(9) -0.0070(8) 0.0014(7) -0.0096(8)
C6 0.0196(8) 0.0167(8) 0.0152(8) -0.0055(7) 0.0005(7) -0.0044(7)
C7 0.0191(8) 0.0145(8) 0.0103(7) -0.0058(6) 0.0017(8) -0.0052(7)
N1 0.0157(7) 0.0126(7) 0.0135(7) -0.0056(6) 0.0014(6) -0.0039(6)
C8 0.0146(9) 0.0181(9) 0.0168(9) -0.0104(8) 0.0023(8) -0.0044(7)
S2 0.0156(2) 0.0187(2) 0.0272(3) -0.0123(2) 0.00343(19) -0.00649(18)
C9 0.0213(9) 0.0186(9) 0.0162(9) -0.0110(7) 0.0041(7) -0.0068(7)
C10 0.0295(10) 0.0229(9) 0.0216(9) -0.0130(8) 0.0076(8) -0.0139(8)
C11 0.0387(12) 0.0182(9) 0.0181(11) -0.0088(9) 0.0078(9) -0.0138(9)
C12 0.0326(11) 0.0164(9) 0.0162(9) -0.0066(7) 0.0030(8) -0.0036(8)
C13 0.0222(9) 0.0178(8) 0.0157(8) -0.0073(7) 0.0029(7) -0.0046(7)
C14 0.0206(9) 0.0157(8) 0.0135(8) -0.0083(7) 0.0044(7) -0.0064(7)
N2 0.0155(8) 0.0130(7) 0.0167(7) -0.0075(6) 0.0026(6) -0.0038(6)
Al1A 0.0167(3) 0.0137(3) 0.0145(3) -0.0073(2) 0.0015(2) -0.0052(2)
C1MA 0.0245(11) 0.0184(9) 0.0275(11) -0.0073(8) 0.0039(9) -0.0078(8)
C2MA 0.0225(10) 0.0225(11) 0.0193(9) -0.0108(8) 0.0008(8) -0.0058(9)
N1'A 0.0196(8) 0.0150(7) 0.0161(7) -0.0080(6) 0.0006(6) -0.0052(6)
C1A 0.0210(9) 0.0122(8) 0.0120(8) -0.0056(6) 0.0002(7) -0.0049(7)
S1A 0.0229(3) 0.0169(2) 0.0178(2) -0.01071(19) 0.00230(19) -0.00698(19)
C2A 0.0205(9) 0.0159(8) 0.0125(8) -0.0056(7) 0.0009(7) -0.0053(7)
C3A 0.0291(10) 0.0178(10) 0.0129(13) -0.0079(10) 0.0029(9) -0.0051(8)
C4A 0.0239(10) 0.0229(9) 0.0154(9) -0.0089(8) 0.0045(7) -0.0011(8)
C5A 0.0194(10) 0.0274(10) 0.0187(9) -0.0094(8) 0.0022(8) -0.0053(8)
C6A 0.0220(9) 0.0224(9) 0.0189(9) -0.0123(7) 0.0022(7) -0.0067(7)
C7A 0.0209(9) 0.0151(8) 0.0120(8) -0.0068(7) 0.0017(7) -0.0044(7)
N1A 0.0182(7) 0.0147(7) 0.0144(7) -0.0078(6) 0.0014(6) -0.0045(6)
C8A 0.0164(9) 0.0133(8) 0.0143(8) -0.0037(7) 0.0009(7) -0.0050(7)
S2A 0.0160(2) 0.0200(2) 0.0250(3) -0.0123(2) 0.0028(2) -0.0053(2)
C9A 0.0209(9) 0.0129(8) 0.0155(8) -0.0052(7) 0.0010(8) -0.0038(8)
C10A 0.0213(10) 0.0172(9) 0.0179(9) -0.0056(8) 0.0042(8) -0.0013(8)
C11A 0.0280(11) 0.0164(9) 0.0168(9) -0.0074(8) 0.0046(9) -0.0010(9)
C12A 0.0311(11) 0.0154(9) 0.0154(9) -0.0070(7) 0.0023(8) -0.0057(8)
C13A 0.0224(9) 0.0158(8) 0.0159(8) -0.0061(7) 0.0023(8) -0.0061(8)
C14A 0.0200(9) 0.0128(8) 0.0130(8) -0.0043(7) 0.0024(8) -0.0041(8)
N2A 0.0188(9) 0.0139(7) 0.0142(8) -0.0074(6) -0.0002(7) -0.0057(7)
Al1B 0.020(2) 0.016(2) 0.017(2) -0.006(2) 0.001(2) -0.005(2)
C1MB 0.019(3) 0.016(2) 0.017(2) -0.006(2) 0.002(2) -0.006(2)
C2MB 0.020(3) 0.016(3) 0.017(2) -0.006(2) 0.001(2) -0.006(3)
N1'B 0.022(3) 0.017(3) 0.016(3) -0.006(3) 0.002(3) -0.006(2)
C1B 0.021(2) 0.017(2) 0.015(3) -0.006(2) 0.002(2) -0.006(2)
S1B 0.024(2) 0.018(2) 0.015(3) -0.007(2) 0.002(2) -0.006(2)
C2B 0.021(2) 0.016(2) 0.015(3) -0.006(2) 0.001(2) -0.005(2)
C3B 0.021(2) 0.016(2) 0.014(2) -0.006(2) 0.002(2) -0.005(2)
C4B 0.020(2) 0.016(2) 0.015(3) -0.006(2) 0.001(2) -0.004(2)
C5B 0.020(2) 0.016(2) 0.015(3) -0.006(2) 0.002(2) -0.003(2)
C6B 0.020(2) 0.017(2) 0.016(2) -0.006(2) 0.002(2) -0.0048(19)
C7B 0.020(2) 0.016(2) 0.015(2) -0.006(2) 0.002(2) -0.0051(18)
N1B 0.021(2) 0.017(2) 0.016(2) -0.006(2) 0.002(2) -0.0053(19)
C8B 0.022(3) 0.017(3) 0.017(3) -0.006(3) 0.002(3) -0.006(3)
S2B 0.021(4) 0.015(4) 0.018(4) -0.006(3) 0.002(3) -0.007(3)
C9B 0.022(4) 0.016(4) 0.018(4) -0.006(4) 0.002(3) -0.007(3)
C10B 0.022(4) 0.017(4) 0.019(4) -0.005(4) 0.003(4) -0.006(4)
C11B 0.023(5) 0.017(5) 0.018(5) -0.006(5) 0.003(4) -0.006(4)
C12B 0.022(4) 0.018(4) 0.018(5) -0.006(4) 0.003(4) -0.005(4)
C13B 0.021(3) 0.017(3) 0.018(3) -0.007(3) 0.002(3) -0.006(3)
C14B 0.021(3) 0.017(3) 0.018(3) -0.006(3) 0.002(3) -0.006(3)
N2B 0.021(3) 0.017(3) 0.018(3) -0.006(3) 0.002(3) -0.006(2)
Al1C 0.024(2) 0.019(2) 0.018(2) -0.009(2) 0.002(2) -0.004(2)
C1MC 0.022(2) 0.018(2) 0.017(2) -0.008(2) 0.002(2) -0.005(2)
C2MC 0.022(3) 0.017(3) 0.017(3) -0.009(3) 0.002(3) -0.005(3)
N1'C 0.022(3) 0.020(3) 0.018(3) -0.009(2) 0.004(3) -0.005(3)
C1C 0.023(2) 0.020(2) 0.017(2) -0.008(2) 0.003(2) -0.005(2)
S1C 0.027(3) 0.022(2) 0.019(3) -0.007(2) 0.002(2) -0.005(2)
C2C 0.023(2) 0.019(2) 0.016(2) -0.008(2) 0.002(2) -0.005(2)
C3C 0.023(2) 0.019(2) 0.016(3) -0.008(2) 0.002(2) -0.005(2)
C4C 0.023(3) 0.019(3) 0.017(3) -0.007(2) 0.001(2) -0.005(2)
C5C 0.021(2) 0.018(2) 0.016(2) -0.007(2) 0.001(2) -0.006(2)
C6C 0.022(2) 0.018(2) 0.016(2) -0.0079(19) 0.0016(19) -0.0053(19)
C7C 0.022(2) 0.018(2) 0.016(2) -0.0086(19) 0.0021(19) -0.0052(19)
N1C 0.022(2) 0.019(2) 0.017(2) -0.0081(19) 0.0023(19) -0.0048(19)
C8C 0.022(3) 0.020(3) 0.018(3) -0.009(3) 0.004(3) -0.004(3)
S2C 0.021(3) 0.017(3) 0.018(3) -0.012(3) 0.006(3) -0.004(3)
C9C 0.021(4) 0.017(4) 0.017(4) -0.011(3) 0.005(3) -0.005(3)
C10C 0.021(4) 0.018(4) 0.018(4) -0.009(3) 0.004(4) -0.006(4)
C11C 0.019(5) 0.016(5) 0.016(5) -0.012(4) 0.003(4) -0.006(4)
C12C 0.022(4) 0.018(4) 0.018(4) -0.009(4) 0.003(4) -0.007(4)
C13C 0.022(3) 0.018(3) 0.018(3) -0.010(3) 0.003(3) -0.005(3)
C14C 0.022(3) 0.019(3) 0.018(3) -0.009(3) 0.003(3) -0.005(3)
N2C 0.022(3) 0.019(3) 0.019(3) -0.009(2) 0.003(2) -0.005(2)

loop_
_atom_type_symbol
_atom_type_description
_atom_type_scat_dispersion_real
_atom_type_scat_dispersion_imag
_atom_type_scat_source
C C 0.0015 0.0009 'International Tables Vol C Tables 4.2.6.8 and 6.1.1.4'
H H 0.0000 0.0000 'International Tables Vol C Tables 4.2.6.8 and 6.1.1.4'
N N 0.0030 0.0019 'International Tables Vol C Tables 4.2.6.8 and 6.1.1.4'
Al Al 0.0406 0.0313 'International Tables Vol C Tables 4.2.6.8 and 6.1.1.4'
S S 0.0826 0.0763 'International Tables Vol C Tables 4.2.6.8 and 6.1.1.4'

loop_
_geom_angle_atom_site_label_1
_geom_angle_atom_site_label_2
_geom_angle_atom_site_label_3
_geom_angle
N1 Al1 N2 91.48(7)
N1 Al1 C2M 110.16(8)
N2 Al1 C2M 111.22(8)
N1 Al1 C1M 110.24(8)
N2 Al1 C1M 109.38(9)
C2M Al1 C1M 120.54(10)
C8 N1' C1 119.73(16)
N1 C1 N1' 129.87(16)
N1 C1 S1 113.42(13)
N1' C1 S1 116.70(13)
C2 S1 C1 90.41(9)
C3 C2 C7 121.04(17)
C3 C2 S1 129.19(15)
C7 C2 S1 109.76(14)
C4 C3 C2 118.25(18)
C3 C4 C5 120.98(18)
C6 C5 C4 120.81(19)
C5 C6 C7 118.81(18)
C6 C7 C2 120.11(17)
C6 C7 N1 125.48(17)
C2 C7 N1 114.40(16)
C1 N1 C7 112.01(15)
C1 N1 Al1 124.53(12)
C7 N1 Al1 123.45(12)
N1' C8 N2 129.83(18)
N1' C8 S2 116.88(15)
N2 C8 S2 113.27(15)
C9 S2 C8 90.75(10)
C10 C9 C14 121.33(18)
C10 C9 S2 128.87(16)
C14 C9 S2 109.79(14)
C11 C10 C9 118.18(19)
C10 C11 C12 120.81(18)
C13 C12 C11 121.23(19)
C12 C13 C14 118.47(19)
C9 C14 C13 119.96(17)
C9 C14 N2 114.48(16)
C13 C14 N2 125.56(17)
C8 N2 C14 111.72(16)
C8 N2 Al1 124.35(13)
C14 N2 Al1 123.91(13)
N2A Al1A N1A 91.61(8)
N2A Al1A C2MA 110.13(10)
N1A Al1A C2MA 111.87(9)
N2A Al1A C1MA 110.73(10)
N1A Al1A C1MA 110.00(9)
C2MA Al1A C1MA 119.11(11)
C1A N1'A C8A 119.85(17)
N1'A C1A N1A 129.84(17)
N1'A C1A S1A 116.72(14)
N1A C1A S1A 113.44(14)
C2A S1A C1A 90.38(9)
C3A C2A C7A 121.15(19)
C3A C2A S1A 128.85(16)
C7A C2A S1A 109.99(14)
C4A C3A C2A 118.07(19)
C3A C4A C5A 121.08(19)
C6A C5A C4A 120.8(2)
C5A C6A C7A 118.80(19)
C6A C7A C2A 120.05(18)
C6A C7A N1A 125.82(17)
C2A C7A N1A 114.12(17)
C1A N1A C7A 112.03(16)
C1A N1A Al1A 124.33(13)
C7A N1A Al1A 123.57(13)
N1'A C8A N2A 129.72(19)
N1'A C8A S2A 116.63(16)
N2A C8A S2A 113.61(15)
C9A S2A C8A 90.55(10)
C10A C9A C14A 121.26(18)
C10A C9A S2A 128.85(16)
C14A C9A S2A 109.89(14)
C11A C10A C9A 118.14(19)
C10A C11A C12A 120.80(19)
C13A C12A C11A 121.22(19)
C12A C13A C14A 118.45(19)
C13A C14A C9A 120.13(18)
C13A C14A N2A 125.30(18)
C9A C14A N2A 114.56(17)
C8A N2A C14A 111.37(18)
C8A N2A Al1A 124.12(15)
C14A N2A Al1A 124.42(14)
N1B Al1B N2B 91.1(10)
N1B Al1B C1MB 112.7(16)
N2B Al1B C1MB 111.6(16)
N1B Al1B C2MB 109.6(15)
N2B Al1B C2MB 111.0(16)
C1MB Al1B C2MB 117.8(17)
C1B N1'B C8B 121(2)
N1'B C1B N1B 128.9(16)
N1'B C1B S1B 118.0(15)
N1B C1B S1B 113.0(11)
C2B S1B C1B 91.4(10)
C3B C2B C7B 122.5(17)
C3B C2B S1B 128(2)
C7B C2B S1B 108.4(13)
C4B C3B C2B 116(2)
C3B C4B C5B 119(2)
C6B C5B C4B 123(2)
C5B C6B C7B 114.9(19)
N1B C7B C6B 123(2)
N1B C7B C2B 115.7(14)
C6B C7B C2B 120.8(16)
C1B N1B C7B 111.3(14)
C1B N1B Al1B 125.2(14)
C7B N1B Al1B 122.3(16)
N1'B C8B N2B 128.6(17)
N1'B C8B S2B 116.5(15)
N2B C8B S2B 114.8(12)
C9B S2B C8B 90.2(10)
C10B C9B C14B 122.3(17)
C10B C9B S2B 128.5(16)
C14B C9B S2B 109.2(12)
C11B C10B C9B 117(2)
C10B C11B C12B 121(2)
C13B C12B C11B 123(2)
C12B C13B C14B 117.1(19)
C13B C14B C9B 119.7(17)
C13B C14B N2B 123.7(19)
C9B C14B N2B 116.0(14)
C8B N2B C14B 109.7(13)
C8B N2B Al1B 125.2(13)
C14B N2B Al1B 124.9(14)
N1C Al1C N2C 91.3(9)
N1C Al1C C2MC 112.3(14)
N2C Al1C C2MC 110.8(14)
N1C Al1C C1MC 109.4(15)
N2C Al1C C1MC 110.6(16)
C2MC Al1C C1MC 119.0(17)
C1C N1'C C8C 120.8(18)
N1'C C1C N1C 128.0(16)
N1'C C1C S1C 118.3(13)
N1C C1C S1C 113.0(11)
C2C S1C C1C 91.3(9)
C3C C2C C7C 123.1(16)
C3C C2C S1C 128.1(15)
C7C C2C S1C 108.6(12)
C4C C3C C2C 116.1(19)
C5C C4C C3C 120.0(19)
C4C C5C C6C 125.1(19)
C5C C6C C7C 114.6(18)
C6C C7C N1C 123.4(15)
C6C C7C C2C 120.6(14)
N1C C7C C2C 116.0(13)
C1C N1C C7C 110.6(12)
C1C N1C Al1C 125.0(12)
C7C N1C Al1C 123.1(13)
N1'C C8C N2C 128.5(16)
N1'C C8C S2C 116.2(13)
N2C C8C S2C 114.9(11)
C8C S2C C9C 90.7(9)
C10C C9C C14C 124.9(15)
C10C C9C S2C 126.5(15)
C14C C9C S2C 108.6(12)
C11C C10C C9C 116.1(17)
C12C C11C C10C 118.8(19)
C11C C12C C13C 126(2)
C12C C13C C14C 115.8(18)
C9C C14C C13C 118.4(14)
C9C C14C N2C 116.7(13)
C13C C14C N2C 124.8(16)
C8C N2C C14C 108.9(12)
C8C N2C Al1C 124.1(12)
C14C N2C Al1C 126.2(13)

loop_
_geom_bond_atom_site_label_1
_geom_bond_atom_site_label_2
_geom_bond_distance
Al1 N1 1.9279(17)
Al1 N2 1.9286(17)
Al1 C2M 1.958(2)
Al1 C1M 1.960(2)
N1' C8 1.330(3)
N1' C1 1.337(2)
C1 N1 1.337(2)
C1 S1 1.7527(18)
S1 C2 1.7415(19)
C2 C3 1.395(3)
C2 C7 1.400(3)
C3 C4 1.386(3)
C4 C5 1.394(3)
C5 C6 1.387(3)
C6 C7 1.393(3)
C7 N1 1.400(2)
C8 N2 1.345(3)
C8 S2 1.745(2)
S2 C9 1.737(2)
C9 C10 1.396(3)
C9 C14 1.397(3)
C10 C11 1.383(3)
C11 C12 1.393(3)
C12 C13 1.387(3)
C13 C14 1.397(3)
C14 N2 1.402(2)
Al1A N2A 1.925(2)
Al1A N1A 1.9303(17)
Al1A C2MA 1.954(3)
Al1A C1MA 1.959(2)
N1'A C1A 1.331(2)
N1'A C8A 1.334(3)
C1A N1A 1.341(2)
C1A S1A 1.7523(18)
S1A C2A 1.742(2)
C2A C3A 1.390(3)
C2A C7A 1.402(3)
C3A C4A 1.387(3)
C4A C5A 1.392(3)
C5A C6A 1.385(3)
C6A C7A 1.390(3)
C7A N1A 1.403(2)
C8A N2A 1.348(3)
C8A S2A 1.744(2)
S2A C9A 1.738(2)
C9A C10A 1.393(3)
C9A C14A 1.398(3)
C10A C11A 1.387(3)
C11A C12A 1.394(3)
C12A C13A 1.384(3)
C13A C14A 1.397(3)
C14A N2A 1.401(3)
Al1B N1B 1.926(14)
Al1B N2B 1.928(13)
Al1B C1MB 1.948(15)
Al1B C2MB 1.966(15)
N1'B C1B 1.335(14)
N1'B C8B 1.335(14)
C1B N1B 1.343(14)
C1B S1B 1.748(14)
S1B C2B 1.736(15)
C2B C3B 1.395(15)
C2B C7B 1.401(14)
C3B C4B 1.390(16)
C4B C5B 1.390(16)
C5B C6B 1.388(16)
C6B C7B 1.400(15)
C7B N1B 1.398(14)
C8B N2B 1.350(14)
C8B S2B 1.754(14)
S2B C9B 1.746(14)
C9B C10B 1.395(15)
C9B C14B 1.406(14)
C10B C11B 1.389(16)
C11B C12B 1.392(16)
C12B C13B 1.389(15)
C13B C14B 1.404(15)
C14B N2B 1.406(14)
Al1C N1C 1.929(13)
Al1C N2C 1.937(13)
Al1C C2MC 1.947(14)
Al1C C1MC 1.963(15)
N1'C C1C 1.335(14)
N1'C C8C 1.342(14)
C1C N1C 1.347(14)
C1C S1C 1.752(14)
S1C C2C 1.726(14)
C2C C3C 1.395(15)
C2C C7C 1.402(14)
C3C C4C 1.385(16)
C4C C5C 1.380(15)
C5C C6C 1.394(15)
C6C C7C 1.394(15)
C7C N1C 1.398(14)
C8C N2C 1.355(14)
C8C S2C 1.742(14)
S2C C9C 1.743(14)
C9C C10C 1.398(14)
C9C C14C 1.398(14)
C10C C11C 1.391(15)
C11C C12C 1.383(15)
C12C C13C 1.386(15)
C13C C14C 1.406(14)
C14C N2C 1.408(14)

loop_
_geom_torsion_atom_site_label_1
_geom_torsion_atom_site_label_2
_geom_torsion_atom_site_label_3
_geom_torsion_atom_site_label_4
_geom_torsion
C8 N1' C1 N1 -3.9(3)
C8 N1' C1 S1 174.61(15)
N1 C1 S1 C2 -0.05(14)
N1' C1 S1 C2 -178.81(15)
C1 S1 C2 C3 -179.1(2)
C1 S1 C2 C7 0.02(15)
C7 C2 C3 C4 -0.5(3)
S1 C2 C3 C4 178.55(17)
C2 C3 C4 C5 0.2(3)
C3 C4 C5 C6 0.4(3)
C4 C5 C6 C7 -0.7(3)
C5 C6 C7 C2 0.4(3)
C5 C6 C7 N1 -178.5(2)
C3 C2 C7 C6 0.2(3)
S1 C2 C7 C6 -179.00(17)
C3 C2 C7 N1 179.2(2)
S1 C2 C7 N1 0.0(2)
N1' C1 N1 C7 178.62(19)
S1 C1 N1 C7 0.1(2)
N1' C1 N1 Al1 -0.3(3)
S1 C1 N1 Al1 -178.90(9)
C6 C7 N1 C1 178.9(2)
C2 C7 N1 C1 -0.1(3)
C6 C7 N1 Al1 -2.1(3)
C2 C7 N1 Al1 178.92(14)
C1 N1' C8 N2 4.1(3)
C1 N1' C8 S2 -174.53(14)
N1' C8 S2 C9 178.73(17)
N2 C8 S2 C9 -0.09(16)
C8 S2 C9 C10 -178.9(2)
C8 S2 C9 C14 -0.10(15)
C14 C9 C10 C11 -0.5(3)
S2 C9 C10 C11 178.1(2)
C9 C10 C11 C12 0.9(4)
C10 C11 C12 C13 -0.5(4)
C11 C12 C13 C14 -0.3(3)
C10 C9 C14 C13 -0.3(3)
S2 C9 C14 C13 -179.21(14)
C10 C9 C14 N2 179.15(17)
S2 C9 C14 N2 0.3(2)
C12 C13 C14 C9 0.7(3)
C12 C13 C14 N2 -178.67(17)
N1' C8 N2 C14 -178.4(2)
S2 C8 N2 C14 0.3(2)
N1' C8 N2 Al1 0.1(3)
S2 C8 N2 Al1 178.69(9)
C9 C14 N2 C8 -0.3(2)
C13 C14 N2 C8 179.10(18)
C9 C14 N2 Al1 -178.78(13)
C13 C14 N2 Al1 0.7(3)
C8A N1'A C1A N1A 6.0(3)
C8A N1'A C1A S1A -173.92(14)
N1'A C1A S1A C2A 178.73(15)
N1A C1A S1A C2A -1.21(14)
C1A S1A C2A C3A -177.4(5)
C1A S1A C2A C7A 1.76(14)
C7A C2A C3A C4A 1.3(8)
S1A C2A C3A C4A -179.6(3)
C2A C3A C4A C5A 0.0(8)
C3A C4A C5A C6A -1.1(5)
C4A C5A C6A C7A 0.7(3)
C5A C6A C7A C2A 0.6(3)
C5A C6A C7A N1A -178.19(19)
C3A C2A C7A C6A -1.7(5)
S1A C2A C7A C6A 179.06(15)
C3A C2A C7A N1A 177.3(4)
S1A C2A C7A N1A -2.0(2)
N1'A C1A N1A C7A -179.64(18)
S1A C1A N1A C7A 0.29(19)
N1'A C1A N1A Al1A -2.6(3)
S1A C1A N1A Al1A 177.37(9)
C6A C7A N1A C1A 180.00(18)
C2A C7A N1A C1A 1.1(2)
C6A C7A N1A Al1A 2.9(3)
C2A C7A N1A Al1A -175.98(13)
C1A N1'A C8A N2A -1.3(3)
C1A N1'A C8A S2A 176.56(14)
N1'A C8A S2A C9A -177.97(15)
N2A C8A S2A C9A 0.19(16)
C8A S2A C9A C10A -179.56(19)
C8A S2A C9A C14A 0.34(15)
C14A C9A C10A C11A 1.0(3)
S2A C9A C10A C11A -179.12(15)
C9A C10A C11A C12A -0.4(3)
C10A C11A C12A C13A -0.3(3)
C11A C12A C13A C14A 0.3(3)
C12A C13A C14A C9A 0.3(3)
C12A C13A C14A N2A -179.78(18)
C10A C9A C14A C13A -0.9(3)
S2A C9A C14A C13A 179.16(15)
C10A C9A C14A N2A 179.10(18)
S2A C9A C14A N2A -0.8(2)
N1'A C8A N2A C14A 177.19(19)
S2A C8A N2A C14A -0.7(2)
N1'A C8A N2A Al1A -6.0(3)
S2A C8A N2A Al1A 176.08(10)
C13A C14A N2A C8A -179.00(19)
C9A C14A N2A C8A 1.0(2)
C13A C14A N2A Al1A 4.3(3)
C9A C14A N2A Al1A -175.78(14)
C8B N1'B C1B N1B 4(12)
C8B N1'B C1B S1B -172(6)
N1'B C1B S1B C2B 173(6)
N1B C1B S1B C2B -4(6)
C1B S1B C2B C3B 171(8)
C1B S1B C2B C7B 3(7)
C7B C2B C3B C4B 3(14)
S1B C2B C3B C4B -162(7)
C2B C3B C4B C5B -17(13)
C3B C4B C5B C6B 24(11)
C4B C5B C6B C7B -16(12)
C5B C6B C7B N1B 176(9)
C5B C6B C7B C2B 1(14)
C3B C2B C7B N1B -170(9)
S1B C2B C7B N1B -2(11)
C3B C2B C7B C6B 4(15)
S1B C2B C7B C6B 173(8)
N1'B C1B N1B C7B -174(8)
S1B C1B N1B C7B 3(8)
N1'B C1B N1B Al1B -6(11)
S1B C1B N1B Al1B 171(3)
C6B C7B N1B C1B -175(9)
C2B C7B N1B C1B 0(11)
C6B C7B N1B Al1B 16(13)
C2B C7B N1B Al1B -169(6)
C1B N1'B C8B N2B 1(12)
C1B N1'B C8B S2B 179(6)
N1'B C8B S2B C9B -180(7)
N2B C8B S2B C9B -2(7)
C8B S2B C9B C10B -178(9)
C8B S2B C9B C14B 0(7)
C14B C9B C10B C11B 10(15)
S2B C9B C10B C11B -172(10)
C9B C10B C11B C12B -5(19)
C10B C11B C12B C13B 1(20)
C11B C12B C13B C14B 0(14)
C12B C13B C14B C9B 4(11)
C12B C13B C14B N2B 174(7)
C10B C9B C14B C13B -9(13)
S2B C9B C14B C13B 172(6)
C10B C9B C14B N2B 180(8)
S2B C9B C14B N2B 1(10)
N1'B C8B N2B C14B -180(8)
S2B C8B N2B C14B 3(8)
N1'B C8B N2B Al1B -4(11)
S2B C8B N2B Al1B 178(3)
C13B C14B N2B C8B -173(7)
C9B C14B N2B C8B -3(9)
C13B C14B N2B Al1B 11(10)
C9B C14B N2B Al1B -178(6)
C8C N1'C C1C N1C -14(7)
C8C N1'C C1C S1C 177(3)
N1'C C1C S1C C2C 178(4)
N1C C1C S1C C2C 7(4)
C1C S1C C2C C3C 180(12)
C1C S1C C2C C7C -5(4)
C7C C2C C3C C4C 5(21)
S1C C2C C3C C4C 180(8)
C2C C3C C4C C5C -4(20)
C3C C4C C5C C6C -1(12)
C4C C5C C6C C7C 6(7)
C5C C6C C7C N1C 177(4)
C5C C6C C7C C2C -5(7)
C3C C2C C7C C6C -1(13)
S1C C2C C7C C6C -176(4)
C3C C2C C7C N1C 178(11)
S1C C2C C7C N1C 3(6)
N1'C C1C N1C C7C -176(5)
S1C C1C N1C C7C -7(5)
N1'C C1C N1C Al1C 16(7)
S1C C1C N1C Al1C -174(2)
C6C C7C N1C C1C -179(5)
C2C C7C N1C C1C 2(6)
C6C C7C N1C Al1C -11(7)
C2C C7C N1C Al1C 170(3)
C1C N1'C C8C N2C -2(8)
C1C N1'C C8C S2C -174(3)
N1'C C8C S2C C9C 175(4)
N2C C8C S2C C9C 3(4)
C8C S2C C9C C10C 179(5)
C8C S2C C9C C14C 0(4)
C14C C9C C10C C11C -2(9)
S2C C9C C10C C11C 180(4)
C9C C10C C11C C12C 1(8)
C10C C11C C12C C13C 0(9)
C11C C12C C13C C14C 0(8)
C10C C9C C14C C13C 2(9)
S2C C9C C14C C13C -180(4)
C10C C9C C14C N2C 178(5)
S2C C9C C14C N2C -3(6)
C12C C13C C14C C9C 0(8)
C12C C13C C14C N2C -177(5)
N1'C C8C N2C C14C -176(5)
S2C C8C N2C C14C -5(5)
N1'C C8C N2C Al1C 13(7)
S2C C8C N2C Al1C -175(2)
C9C C14C N2C C8C 5(7)
C13C C14C N2C C8C -178(5)
C9C C14C N2C Al1C 175(4)
C13C C14C N2C Al1C -8(8)
